data_4107576
loop_
_publ_author_name
'Jacob Overgaard'
'Henrik F. Clausen'
'Jamie A. Platts'
'Bo B. Iversen'

_publ_section_title
;
 Experimental and Theoretical Charge Density Study of Chemical Bonding in
 a Co Dimer Complex
;
_journal_name_full 'Journal of the American Chemical Society'
_journal_page_first 3834
_journal_page_last 3843
_journal_paper_doi 10.1021/ja076152c
_journal_volume 130
_journal_year 2008
_chemical_formula_sum 'C14 H12 Co2 O7'
_space_group_IT_number 2
_symmetry_cell_setting triclinic
_symmetry_space_group_name_Hall '-P 1'
_symmetry_space_group_name_H-M 'P -1'
_cell_angle_alpha 73.477(1)
_cell_angle_beta 78.215(2)
_cell_angle_gamma 83.078(1)
_cell_formula_units_Z 4
_cell_length_a 9.3125(3)
_cell_length_b 10.3768(3)
_cell_length_c 17.4885(6)
_cell_volume 1582.53(9)
_computing_molecular_graphics 'Volkov et al, (2006)'
_computing_publication_material 'Volkov et al, (2006)'
_computing_structure_refinement 'Volkov et al, (2006)'
_cod_data_source_file ja076152c-file001_2.cif
_cod_data_source_block COCARB_CONV
_cod_original_cell_volume 1582.54(9)
_cod_original_formula_sum 'C14 H12 O7 Co2'
_cod_database_code 4107576

loop_
_space_group_symop_id
_space_group_symop_operation_xyz
1 +X,+Y,+Z
2 -X,-Y,-Z

loop_
_atom_local_axes_atom_label
_atom_local_axes_atom0
_atom_local_axes_ax1
_atom_local_axes_atom1
_atom_local_axes_atom2
_atom_local_axes_ax2
CO(1A) C(3A) Z CO(1A) C(1A) y
CO(2A) C(6A) Z CO(2A) C(5A) y
CO(1B) C(3B) Z CO(1B) C(1B) y
CO(2B) C(6B) Z CO(2B) C(5B) y
O(1A) C(1A) Z O(1A) CO(1A) y
O(2A) C(2A) Z O(2A) CO(1A) y
O(3A) C(3A) Z O(3A) CO(1A) y
O(4A) C(4A) Z O(4A) CO(2A) y
O(5A) C(5A) Z O(5A) CO(2A) y
O(6A) C(6A) Z O(6A) CO(2A) y
O(13A) C(13A) Z O(13A) H(13A) y
O(1B) C(1B) Z O(1B) CO(1B) y
O(2B) C(2B) Z O(2B) CO(1B) y
O(3B) C(3B) Z O(3B) CO(1B) y
O(4B) C(4B) Z O(4B) CO(2B) y
O(5B) C(5B) Z O(5B) CO(2B) y
O(6B) C(6B) Z O(6B) CO(2B) y
O(13B) C(13B) Z O(13B) H(13B) y
C(1A) O(1A) Z C(1A) CO(1A) y
C(2A) O(2A) Z C(2A) CO(1A) y
C(3A) O(3A) Z C(3A) CO(1A) y
C(4A) O(4A) Z C(4A) CO(2A) y
C(5A) O(5A) Z C(5A) CO(2A) y
C(6A) O(6A) Z C(6A) CO(2A) y
C(11A) H(11A) X C(11A) C(12A) y
C(12A) C(11A) X C(12A) C(13A) y
C(13A) O(13A) X C(13A) C(12A) y
C(14A) C(15A) X C(14A) C(13A) y
C(15A) C(16A) X C(15A) C(14A) y
C(16A) C(17A) X C(16A) C(15A) y
C(17A) C(18A) X C(17A) C(16A) y
C(18A) C(13A) X C(18A) C(17A) y
C(1B) O(1B) Z C(1B) CO(1B) y
C(2B) O(2B) Z C(2B) CO(1B) y
C(3B) O(3B) Z C(3B) CO(1B) y
C(4B) O(4B) Z C(4B) CO(2B) y
C(5B) O(5B) Z C(5B) CO(2B) y
C(6B) O(6B) Z C(6B) CO(2B) y
C(11B) H(11B) X C(11B) C(12B) y
C(12B) C(11B) X C(12B) C(13B) y
C(13B) O(13B) X C(13B) C(12B) y
C(14B) C(15B) X C(14B) C(13B) y
C(15B) C(16B) X C(15B) C(14B) y
C(16B) C(17B) X C(16B) C(15B) y
C(17B) C(18B) X C(17B) C(16B) y
C(18B) C(13B) X C(18B) C(17B) y
H(11A) C(11A) Z H(11A) C(12A) y
H(13A) O(13A) Z H(13A) C(13A) y
H(14A) C(14A) Z H(14A) H(14B) y
H(14B) C(14A) Z H(14B) H(14A) y
H(15A) C(15A) Z H(15A) H(15B) y
H(15B) C(15A) Z H(15B) H(15A) y
H(16A) C(16A) Z H(16A) H(16B) y
H(16B) C(16A) Z H(16B) H(16A) y
H(17A) C(17A) Z H(17A) H(17B) y
H(17B) C(17A) Z H(17B) H(17A) y
H(18A) C(18A) Z H(18A) H(18B) y
H(18B) C(18A) Z H(18B) H(18A) y
H(11B) C(11B) Z H(11B) C(12B) y
H(13B) O(13B) Z H(13B) C(13B) y
H(14C) C(14B) Z H(14C) H(14D) y
H(14D) C(14B) Z H(14D) H(14C) y
H(15C) C(15B) Z H(15C) H(15D) y
H(15D) C(15B) Z H(15D) H(15C) y
H(16C) C(16B) Z H(16C) H(16D) y
H(16D) C(16B) Z H(16D) H(16C) y
H(17C) C(17B) Z H(17C) H(17D) y
H(17D) C(17B) Z H(17D) H(17C) y
H(18C) C(18B) Z H(18C) H(18D) y
H(18D) C(18B) Z H(18D) H(18C) y

loop_
_atom_rho_multipole_atom_label
_atom_rho_multipole_coeff_Pv
_atom_rho_multipole_coeff_P00
_atom_rho_multipole_coeff_P11
_atom_rho_multipole_coeff_P1-1
_atom_rho_multipole_coeff_P10
_atom_rho_multipole_coeff_P20
_atom_rho_multipole_coeff_P21
_atom_rho_multipole_coeff_P2-1
_atom_rho_multipole_coeff_P22
_atom_rho_multipole_coeff_P2-2
_atom_rho_multipole_coeff_P30
_atom_rho_multipole_coeff_P31
_atom_rho_multipole_coeff_P3-1
_atom_rho_multipole_coeff_P32
_atom_rho_multipole_coeff_P3-2
_atom_rho_multipole_coeff_P33
_atom_rho_multipole_coeff_P3-3
_atom_rho_multipole_coeff_P40
_atom_rho_multipole_coeff_P41
_atom_rho_multipole_coeff_P4-1
_atom_rho_multipole_coeff_P42
_atom_rho_multipole_coeff_P4-2
_atom_rho_multipole_coeff_P43
_atom_rho_multipole_coeff_P4-3
_atom_rho_multipole_coeff_P44
_atom_rho_multipole_coeff_P4-4
_atom_rho_multipole_kappa
_atom_rho_multipole_kappa_prime0
_atom_rho_multipole_kappa_prime1
_atom_rho_multipole_kappa_prime2
_atom_rho_multipole_kappa_prime3
_atom_rho_multipole_kappa_prime4
_atom_rho_multipole_radial_slater_n0
_atom_rho_multipole_radial_slater_zeta0
_atom_rho_multipole_radial_slater_n1
_atom_rho_multipole_radial_slater_zeta1
_atom_rho_multipole_radial_slater_n2
_atom_rho_multipole_radial_slater_zeta2
_atom_rho_multipole_radial_slater_n3
_atom_rho_multipole_radial_slater_zeta3
_atom_rho_multipole_radial_slater_n4
_atom_rho_multipole_radial_slater_zeta4
CO(1A) 7.694(16) 0 -0.038(5) 0.015(5) -0.016(6) 0.028(8) 0.018(8) -0.174(8) -0.195(8) -0.190(8) 0.031(9) 0.006(8) -0.026(8) 0.010(8) 0.015(8) 0.059(7) -0.017(8) -0.262(15) -0.084(14) 0.157(13) -0.072(14) -0.131(13) -0.005(13) 0.231(14) -0.147(13) 0.002(13) 1.0115(14) 0.865435 0.865435 0.865435 0.865435 0.865435 4 7.9036 4 7.9036 4 7.9036 4 7.9036 4 7.9036
CO(2A) 7.764(15) 0 -0.003(5) 0.003(5) -0.002(5) -0.221(7) -0.047(7) 0.095(7) 0.215(7) -0.107(7) -0.003(7) 0.001(7) -0.009(7) -0.000(7) 0.010(7) -0.001(7) -0.025(7) -0.090(13) -0.010(12) -0.164(12) 0.021(13) 0.199(13) -0.202(12) -0.105(12) 0.102(12) -0.066(12) 1.0115(14) 0.865435 0.865435 0.865435 0.865435 0.865435 4 7.9036 4 7.9036 4 7.9036 4 7.9036 4 7.9036
CO(1B) 7.726(15) 0 -0.030(6) 0.026(5) 0.010(6) -0.009(8) -0.098(8) -0.181(8) -0.259(7) -0.024(7) 0.009(9) -0.007(8) 0.008(8) 0.006(8) 0.026(8) 0.003(8) -0.037(7) -0.285(15) -0.143(14) 0.211(13) -0.149(14) -0.047(14) -0.116(14) 0.033(13) 0.027(12) -0.038(12) 1.0115(14) 0.865435 0.865435 0.865435 0.865435 0.865435 4 7.9036 4 7.9036 4 7.9036 4 7.9036 4 7.9036
CO(2B) 7.690(15) 0 0.065(6) -0.041(5) -0.032(5) -0.247(8) -0.157(8) 0.081(8) 0.228(8) 0.016(8) 0.000(9) -0.020(8) 0.019(8) -0.021(8) 0.017(8) -0.005(8) -0.013(7) -0.097(15) -0.065(14) 0.108(14) -0.178(14) 0.027(14) -0.201(14) -0.087(13) 0.068(12) -0.085(13) 1.0115(14) 0.865435 0.865435 0.865435 0.865435 0.865435 4 7.9036 4 7.9036 4 7.9036 4 7.9036 4 7.9036
O(1A) 6.16(3) 0 -0.049(9) 0.001(9) 0.047(10) 0.167(10) -0.036(10) 0.002(10) 0.022(10) -0.028(10) 0.021(14) -0.028(13) 0.024(13) 0.010(13) 0.031(14) -0.001(14) 0.038(14) 0 0 0 0 0 0 0 0 0 1.0140(9) 1.00147 1.00147 1.00147 1.00147 1.00147 2 4.466 2 4.466 2 4.466 3 4.466 4 4.466
O(2A) 6.23(3) 0 0.082(9) 0.060(9) 0.030(10) 0.105(11) -0.009(10) -0.056(10) -0.036(10) -0.004(10) -0.005(14) -0.018(13) 0.015(13) -0.017(13) -0.021(13) -0.028(14) 0.007(13) 0 0 0 0 0 0 0 0 0 1.0140(9) 1.00147 1.00147 1.00147 1.00147 1.00147 2 4.466 2 4.466 2 4.466 3 4.466 4 4.466
O(3A) 6.16(3) 0 -0.027(10) -0.065(10) 0.028(11) 0.139(12) 0.002(11) -0.028(11) -0.128(11) 0.080(11) -0.025(16) 0.011(14) 0.011(15) -0.062(15) 0.005(15) 0.072(15) 0.123(15) 0 0 0 0 0 0 0 0 0 1.0140(9) 1.00147 1.00147 1.00147 1.00147 1.00147 2 4.466 2 4.466 2 4.466 3 4.466 4 4.466
O(4A) 6.19(2) 0 0.024(9) -0.024(9) 0.069(10) 0.189(10) 0.066(10) 0.015(9) 0.038(10) 0.004(10) 0.001(13) 0.005(13) 0.005(12) 0.044(14) 0.010(13) -0.011(13) 0.028(13) 0 0 0 0 0 0 0 0 0 1.0140(9) 1.00147 1.00147 1.00147 1.00147 1.00147 2 4.466 2 4.466 2 4.466 3 4.466 4 4.466
O(5A) 6.16(2) 0 0.008(8) 0.026(9) -0.009(9) 0.075(10) -0.029(8) -0.012(10) -0.023(9) 0.036(9) 0.010(13) 0.030(11) -0.011(13) -0.017(13) -0.017(12) -0.019(12) -0.009(12) 0 0 0 0 0 0 0 0 0 1.0140(9) 1.00147 1.00147 1.00147 1.00147 1.00147 2 4.466 2 4.466 2 4.466 3 4.466 4 4.466
O(6A) 6.18(2) 0 0.002(8) -0.009(8) 0.037(9) 0.091(9) 0.025(8) -0.041(9) 0.006(9) 0.053(9) 0.023(12) -0.001(11) 0.005(12) -0.004(12) -0.025(12) 0.018(12) 0.008(12) 0 0 0 0 0 0 0 0 0 1.0140(9) 1.00147 1.00147 1.00147 1.00147 1.00147 2 4.466 2 4.466 2 4.466 3 4.466 4 4.466
O(13A) 6.204(19) 0 0.013(7) -0.024(7) -0.044(7) -0.028(8) -0.012(8) 0.014(7) 0.033(8) -0.023(7) 0.054(10) 0.012(10) -0.011(9) 0.055(10) -0.004(10) -0.007(10) -0.031(10) 0 0 0 0 0 0 0 0 0 1.0140(9) 1.00147 1.00147 1.00147 1.00147 1.00147 2 4.466 2 4.466 2 4.466 3 4.466 4 4.466
O(1B) 6.21(2) 0 0.002(9) 0.086(9) 0.048(10) 0.183(10) 0.011(10) -0.010(10) -0.008(11) 0.083(10) 0.015(14) 0.012(13) -0.049(13) -0.012(14) 0.025(13) 0.024(14) 0.045(14) 0 0 0 0 0 0 0 0 0 1.0140(9) 1.00147 1.00147 1.00147 1.00147 1.00147 2 4.466 2 4.466 2 4.466 3 4.466 4 4.466
O(2B) 6.13(3) 0 -0.058(11) -0.098(10) 0.058(11) 0.136(11) -0.012(11) -0.069(11) -0.008(12) -0.038(11) -0.038(15) 0.006(15) 0.026(14) 0.040(15) -0.031(15) -0.095(16) -0.026(16) 0 0 0 0 0 0 0 0 0 1.0140(9) 1.00147 1.00147 1.00147 1.00147 1.00147 2 4.466 2 4.466 2 4.466 3 4.466 4 4.466
O(3B) 6.22(3) 0 -0.173(10) -0.100(9) 0.089(11) 0.100(11) 0.068(11) 0.005(11) -0.074(11) 0.163(10) -0.038(15) 0.100(14) 0.048(14) 0.008(15) 0.060(15) -0.012(14) -0.103(14) 0 0 0 0 0 0 0 0 0 1.0140(9) 1.00147 1.00147 1.00147 1.00147 1.00147 2 4.466 2 4.466 2 4.466 3 4.466 4 4.466
O(4B) 6.16(3) 0 0.037(10) -0.027(13) -0.014(12) 0.178(11) -0.046(10) 0.027(13) 0.036(13) -0.032(13) 0.031(16) -0.009(14) -0.049(17) 0.012(17) -0.044(17) 0.057(18) 0.003(18) 0 0 0 0 0 0 0 0 0 1.0140(9) 1.00147 1.00147 1.00147 1.00147 1.00147 2 4.466 2 4.466 2 4.466 3 4.466 4 4.466
O(5B) 6.21(3) 0 -0.069(9) -0.049(9) 0.109(10) 0.103(11) -0.005(10) 0.022(10) -0.001(10) 0.075(10) -0.024(14) 0.022(14) -0.021(13) -0.004(14) 0.053(13) 0.034(14) -0.027(14) 0 0 0 0 0 0 0 0 0 1.0140(9) 1.00147 1.00147 1.00147 1.00147 1.00147 2 4.466 2 4.466 2 4.466 3 4.466 4 4.466
O(6B) 6.09(3) 0 -0.048(9) -0.049(9) 0.035(10) 0.081(11) -0.040(10) -0.051(10) 0.097(10) -0.031(10) -0.015(14) 0.027(14) 0.010(13) -0.020(14) -0.040(14) -0.003(14) 0.027(14) 0 0 0 0 0 0 0 0 0 1.0140(9) 1.00147 1.00147 1.00147 1.00147 1.00147 2 4.466 2 4.466 2 4.466 3 4.466 4 4.466
O(13B) 6.159(19) 0 0.013(7) -0.071(8) -0.072(7) 0.000(8) -0.025(8) 0.037(8) 0.106(9) 0.001(8) 0.036(10) 0.013(10) 0.005(10) -0.002(11) -0.043(11) -0.035(11) 0.022(11) 0 0 0 0 0 0 0 0 0 1.0140(9) 1.00147 1.00147 1.00147 1.00147 1.00147 2 4.466 2 4.466 2 4.466 3 4.466 4 4.466
C(1A) 3.80(3) 0 -0.020(13) -0.027(13) -0.034(17) 0.459(16) -0.003(14) -0.029(14) -0.027(12) 0.037(13) 0.12(2) -0.056(19) -0.002(19) -0.032(17) 0.002(18) -0.030(16) 0.046(16) 0 0 0 0 0 0 0 0 0 1.0661(17) 0.897455 0.897455 0.897455 0.897455 0.897455 2 3.1762 2 3.1762 2 3.1762 3 3.1762 4 3.1762
C(2A) 3.83(3) 0 -0.056(13) 0.032(13) 0.007(17) 0.432(17) 0.020(13) 0.006(14) 0.003(12) 0.025(13) 0.11(2) -0.014(18) 0.011(19) -0.004(17) 0.003(17) -0.013(16) -0.045(16) 0 0 0 0 0 0 0 0 0 1.0661(17) 0.897455 0.897455 0.897455 0.897455 0.897455 2 3.1762 2 3.1762 2 3.1762 3 3.1762 4 3.1762
C(3A) 3.94(3) 0 0.029(13) -0.033(13) -0.013(18) 0.461(18) -0.032(14) -0.019(14) -0.055(13) -0.037(13) 0.09(2) 0.03(2) -0.00(2) 0.034(18) 0.017(18) 0.016(16) 0.016(16) 0 0 0 0 0 0 0 0 0 1.0661(17) 0.897455 0.897455 0.897455 0.897455 0.897455 2 3.1762 2 3.1762 2 3.1762 3 3.1762 4 3.1762
C(4A) 3.94(3) 0 -0.008(12) 0.017(13) -0.067(16) 0.493(16) 0.048(13) -0.030(13) 0.042(12) -0.024(12) 0.11(2) 0.052(18) -0.011(18) -0.001(17) 0.020(16) 0.003(15) -0.014(15) 0 0 0 0 0 0 0 0 0 1.0661(17) 0.897455 0.897455 0.897455 0.897455 0.897455 2 3.1762 2 3.1762 2 3.1762 3 3.1762 4 3.1762
C(5A) 3.90(3) 0 -0.027(12) 0.004(13) 0.028(16) 0.444(16) -0.023(12) 0.027(13) -0.011(12) -0.019(12) 0.16(2) 0.008(17) 0.010(18) 0.010(16) -0.003(16) -0.003(15) 0.007(15) 0 0 0 0 0 0 0 0 0 1.0661(17) 0.897455 0.897455 0.897455 0.897455 0.897455 2 3.1762 2 3.1762 2 3.1762 3 3.1762 4 3.1762
C(6A) 3.89(3) 0 -0.037(12) -0.013(12) -0.002(15) 0.431(15) 0.014(13) 0.059(13) 0.018(12) -0.039(12) 0.10(2) 0.061(17) -0.000(18) -0.011(16) -0.003(16) 0.028(15) 0.012(15) 0 0 0 0 0 0 0 0 0 1.0661(17) 0.897455 0.897455 0.897455 0.897455 0.897455 2 3.1762 2 3.1762 2 3.1762 3 3.1762 4 3.1762
C(11A) 4.12(4) 0 0.04(2) -0.10(2) 0.04(2) -0.213(18) -0.031(18) -0.066(17) 0.235(19) -0.070(18) 0.08(2) -0.16(2) -0.10(2) 0.02(2) 0.03(2) 0.21(2) 0.00(2) 0 0 0 0 0 0 0 0 0 1.023(3) 0.757551 0.757551 0.757551 0.757551 0.757551 2 3.1762 2 3.1762 2 3.1762 3 3.1762 4 3.1762
C(12A) 4.11(4) 0 0.16(3) 0.03(2) 0.03(2) -0.291(18) 0.003(19) -0.067(16) 0.227(18) 0.033(19) -0.00(2) -0.03(2) -0.17(2) 0.07(2) -0.05(2) 0.15(2) 0.31(3) 0 0 0 0 0 0 0 0 0 1.023(3) 0.757551 0.757551 0.757551 0.757551 0.757551 2 3.1762 2 3.1762 2 3.1762 3 3.1762 4 3.1762
C(13A) 3.97(4) 0 -0.066(16) -0.069(19) -0.013(18) 0.009(16) -0.018(15) 0.008(16) 0.048(15) -0.012(15) 0.10(2) -0.27(2) -0.28(2) -0.04(2) -0.00(2) 0.31(2) -0.07(2) 0 0 0 0 0 0 0 0 0 1.0092(17) 0.833949 0.833949 0.833949 0.833949 0.833949 2 3.1762 2 3.1762 2 3.1762 3 3.1762 4 3.1762
C(14A) 4.26(3) 0 -0.026(17) -0.074(16) 0.018(15) 0.087(15) 0.007(15) -0.000(14) 0.022(15) 0.107(15) -0.06(2) -0.222(19) -0.246(19) 0.030(19) -0.030(19) 0.285(19) -0.096(19) 0 0 0 0 0 0 0 0 0 1.0092(17) 0.833949 0.833949 0.833949 0.833949 0.833949 2 3.1762 2 3.1762 2 3.1762 3 3.1762 4 3.1762
C(15A) 4.31(3) 0 -0.028(18) -0.066(17) 0.001(15) 0.035(15) -0.003(16) -0.065(15) 0.022(17) 0.085(16) 0.04(2) -0.17(2) -0.209(19) 0.02(2) -0.03(2) 0.22(2) -0.08(2) 0 0 0 0 0 0 0 0 0 1.0092(17) 0.833949 0.833949 0.833949 0.833949 0.833949 2 3.1762 2 3.1762 2 3.1762 3 3.1762 4 3.1762
C(16A) 4.37(3) 0 -0.038(18) -0.076(18) -0.025(15) 0.029(15) 0.020(15) 0.011(15) -0.059(17) 0.041(17) -0.08(2) -0.227(19) -0.31(2) 0.00(2) 0.02(2) 0.26(2) -0.09(2) 0 0 0 0 0 0 0 0 0 1.0092(17) 0.833949 0.833949 0.833949 0.833949 0.833949 2 3.1762 2 3.1762 2 3.1762 3 3.1762 4 3.1762
C(17A) 4.34(3) 0 -0.038(17) -0.056(17) -0.040(16) 0.100(16) -0.070(15) -0.025(14) -0.054(16) 0.099(15) 0.00(2) -0.14(2) -0.26(2) 0.04(2) -0.083(19) 0.22(2) -0.06(2) 0 0 0 0 0 0 0 0 0 1.0092(17) 0.833949 0.833949 0.833949 0.833949 0.833949 2 3.1762 2 3.1762 2 3.1762 3 3.1762 4 3.1762
C(18A) 4.34(3) 0 -0.074(17) -0.047(17) -0.068(15) -0.015(14) 0.013(14) 0.077(14) -0.039(15) 0.044(15) -0.102(19) -0.139(19) -0.342(18) -0.02(2) -0.007(19) 0.24(2) -0.06(2) 0 0 0 0 0 0 0 0 0 1.0092(17) 0.833949 0.833949 0.833949 0.833949 0.833949 2 3.1762 2 3.1762 2 3.1762 3 3.1762 4 3.1762
C(1B) 3.84(3) 0 0.018(13) 0.072(13) -0.022(16) 0.493(16) 0.018(13) 0.005(13) -0.019(13) -0.057(12) 0.08(2) 0.012(18) -0.009(18) 0.044(17) 0.052(16) 0.032(16) -0.012(16) 0 0 0 0 0 0 0 0 0 1.0661(17) 0.897455 0.897455 0.897455 0.897455 0.897455 2 3.1762 2 3.1762 2 3.1762 3 3.1762 4 3.1762
C(2B) 3.79(3) 0 0.067(13) 0.010(12) -0.036(17) 0.392(17) 0.000(14) 0.002(14) -0.014(13) 0.054(13) 0.11(2) 0.01(2) 0.037(19) -0.029(18) -0.000(17) -0.008(16) 0.040(16) 0 0 0 0 0 0 0 0 0 1.0661(17) 0.897455 0.897455 0.897455 0.897455 0.897455 2 3.1762 2 3.1762 2 3.1762 3 3.1762 4 3.1762
C(3B) 4.06(3) 0 0.068(13) -0.042(12) -0.085(17) 0.419(18) 0.066(14) 0.003(14) -0.044(13) -0.076(12) 0.08(2) 0.02(2) -0.006(19) -0.010(18) 0.029(18) 0.007(15) -0.016(15) 0 0 0 0 0 0 0 0 0 1.0661(17) 0.897455 0.897455 0.897455 0.897455 0.897455 2 3.1762 2 3.1762 2 3.1762 3 3.1762 4 3.1762
C(4B) 3.91(3) 0 -0.040(13) -0.002(14) 0.049(18) 0.527(17) -0.017(13) -0.007(15) 0.008(14) -0.032(13) 0.12(2) -0.032(18) 0.01(2) -0.028(18) -0.049(18) -0.004(17) -0.065(17) 0 0 0 0 0 0 0 0 0 1.0661(17) 0.897455 0.897455 0.897455 0.897455 0.897455 2 3.1762 2 3.1762 2 3.1762 3 3.1762 4 3.1762
C(5B) 3.81(3) 0 0.013(12) 0.003(13) 0.010(17) 0.380(17) 0.006(14) 0.037(14) -0.006(13) -0.062(12) 0.10(2) 0.040(19) 0.005(19) 0.027(18) 0.021(17) 0.007(16) 0.032(16) 0 0 0 0 0 0 0 0 0 1.0661(17) 0.897455 0.897455 0.897455 0.897455 0.897455 2 3.1762 2 3.1762 2 3.1762 3 3.1762 4 3.1762
C(6B) 3.80(3) 0 0.028(13) -0.016(13) 0.025(17) 0.472(17) 0.008(14) 0.005(13) 0.026(13) 0.029(12) 0.08(2) -0.021(19) 0.054(18) -0.008(17) -0.025(17) 0.024(16) -0.032(16) 0 0 0 0 0 0 0 0 0 1.0661(17) 0.897455 0.897455 0.897455 0.897455 0.897455 2 3.1762 2 3.1762 2 3.1762 3 3.1762 4 3.1762
C(11B) 4.09(4) 0 -0.02(3) 0.02(2) -0.01(2) -0.212(18) -0.044(17) -0.077(17) 0.264(19) -0.039(18) 0.05(2) -0.18(2) -0.17(2) -0.04(2) -0.00(2) 0.20(2) 0.08(2) 0 0 0 0 0 0 0 0 0 1.023(3) 0.757551 0.757551 0.757551 0.757551 0.757551 2 3.1762 2 3.1762 2 3.1762 3 3.1762 4 3.1762
C(12B) 4.09(4) 0 0.03(3) 0.02(2) -0.02(2) -0.336(18) 0.064(19) -0.069(16) 0.203(19) 0.015(19) -0.06(2) 0.05(2) -0.19(2) -0.07(2) 0.02(2) 0.21(3) 0.32(3) 0 0 0 0 0 0 0 0 0 1.023(3) 0.757551 0.757551 0.757551 0.757551 0.757551 2 3.1762 2 3.1762 2 3.1762 3 3.1762 4 3.1762
C(13B) 3.79(4) 0 -0.015(16) -0.11(2) -0.059(19) 0.019(18) 0.039(15) 0.027(17) 0.035(15) 0.031(15) 0.00(2) -0.26(2) -0.31(2) -0.04(2) -0.01(2) 0.34(2) -0.02(2) 0 0 0 0 0 0 0 0 0 1.0092(17) 0.833949 0.833949 0.833949 0.833949 0.833949 2 3.1762 2 3.1762 2 3.1762 3 3.1762 4 3.1762
C(14B) 4.12(3) 0 -0.049(18) -0.072(17) -0.013(16) 0.086(16) -0.060(15) 0.051(15) -0.005(16) -0.001(16) -0.06(2) -0.19(2) -0.264(19) -0.00(2) 0.03(2) 0.26(2) -0.06(2) 0 0 0 0 0 0 0 0 0 1.0092(17) 0.833949 0.833949 0.833949 0.833949 0.833949 2 3.1762 2 3.1762 2 3.1762 3 3.1762 4 3.1762
C(15B) 4.04(3) 0 -0.032(19) -0.101(18) -0.016(15) 0.025(16) -0.006(16) -0.035(15) 0.011(18) 0.037(18) -0.05(2) -0.16(2) -0.241(19) -0.07(2) -0.04(2) 0.31(2) -0.08(2) 0 0 0 0 0 0 0 0 0 1.0092(17) 0.833949 0.833949 0.833949 0.833949 0.833949 2 3.1762 2 3.1762 2 3.1762 3 3.1762 4 3.1762
C(16B) 4.01(4) 0 -0.112(19) 0.019(19) 0.010(16) 0.012(16) 0.018(16) -0.024(16) -0.007(19) 0.057(18) -0.00(2) -0.18(2) -0.23(2) -0.05(2) 0.02(2) 0.26(2) -0.07(2) 0 0 0 0 0 0 0 0 0 1.0092(17) 0.833949 0.833949 0.833949 0.833949 0.833949 2 3.1762 2 3.1762 2 3.1762 3 3.1762 4 3.1762
C(17B) 4.12(3) 0 -0.094(19) -0.023(18) -0.054(16) 0.038(16) -0.005(16) -0.089(16) -0.019(17) 0.062(17) -0.06(2) -0.18(2) -0.24(2) -0.01(2) -0.01(2) 0.25(2) -0.05(2) 0 0 0 0 0 0 0 0 0 1.0092(17) 0.833949 0.833949 0.833949 0.833949 0.833949 2 3.1762 2 3.1762 2 3.1762 3 3.1762 4 3.1762
C(18B) 4.17(3) 0 -0.009(18) 0.011(18) -0.020(15) 0.068(15) 0.077(15) 0.055(15) -0.027(17) 0.018(17) -0.09(2) -0.124(19) -0.268(19) 0.05(2) 0.08(2) 0.26(2) -0.05(2) 0 0 0 0 0 0 0 0 0 1.0092(17) 0.833949 0.833949 0.833949 0.833949 0.833949 2 3.1762 2 3.1762 2 3.1762 3 3.1762 4 3.1762
H(11A) 0.695(17) 0 0 0 0.125(10) 0 0 0 0 0 0 0 0 0 0 0 0 0 0 0 0 0 0 0 0 0 1.2 1.2 1.2 1.2 1.2 1.2 0 2 1 2 2 2 3 2 4 2
H(13A) 0.683(12) 0 0 0 0.198(10) 0 0 0 0 0 0 0 0 0 0 0 0 0 0 0 0 0 0 0 0 0 1.2 1.2 1.2 1.2 1.2 1.2 0 2 1 2 2 2 3 2 4 2
H(14A) 0.759(6) 0 0 0 0.110(4) 0 0 0 0 0 0 0 0 0 0 0 0 0 0 0 0 0 0 0 0 0 1.2 1.2 1.2 1.2 1.2 1.2 0 2 1 2 2 2 3 2 4 2
H(14B) 0.7591 0 0 0 0.1104 0 0 0 0 0 0 0 0 0 0 0 0 0 0 0 0 0 0 0 0 0 1.2 1.2 1.2 1.2 1.2 1.2 0 2 1 2 2 2 3 2 4 2
H(15A) 0.7591 0 0 0 0.1104 0 0 0 0 0 0 0 0 0 0 0 0 0 0 0 0 0 0 0 0 0 1.2 1.2 1.2 1.2 1.2 1.2 0 2 1 2 2 2 3 2 4 2
H(15B) 0.7591 0 0 0 0.1104 0 0 0 0 0 0 0 0 0 0 0 0 0 0 0 0 0 0 0 0 0 1.2 1.2 1.2 1.2 1.2 1.2 0 2 1 2 2 2 3 2 4 2
H(16A) 0.7591 0 0 0 0.1104 0 0 0 0 0 0 0 0 0 0 0 0 0 0 0 0 0 0 0 0 0 1.2 1.2 1.2 1.2 1.2 1.2 0 2 1 2 2 2 3 2 4 2
H(16B) 0.7591 0 0 0 0.1104 0 0 0 0 0 0 0 0 0 0 0 0 0 0 0 0 0 0 0 0 0 1.2 1.2 1.2 1.2 1.2 1.2 0 2 1 2 2 2 3 2 4 2
H(17A) 0.7591 0 0 0 0.1104 0 0 0 0 0 0 0 0 0 0 0 0 0 0 0 0 0 0 0 0 0 1.2 1.2 1.2 1.2 1.2 1.2 0 2 1 2 2 2 3 2 4 2
H(17B) 0.7591 0 0 0 0.1104 0 0 0 0 0 0 0 0 0 0 0 0 0 0 0 0 0 0 0 0 0 1.2 1.2 1.2 1.2 1.2 1.2 0 2 1 2 2 2 3 2 4 2
H(18A) 0.7591 0 0 0 0.1104 0 0 0 0 0 0 0 0 0 0 0 0 0 0 0 0 0 0 0 0 0 1.2 1.2 1.2 1.2 1.2 1.2 0 2 1 2 2 2 3 2 4 2
H(18B) 0.7591 0 0 0 0.1104 0 0 0 0 0 0 0 0 0 0 0 0 0 0 0 0 0 0 0 0 0 1.2 1.2 1.2 1.2 1.2 1.2 0 2 1 2 2 2 3 2 4 2
H(11B) 0.6945 0 0 0 0.1251 0 0 0 0 0 0 0 0 0 0 0 0 0 0 0 0 0 0 0 0 0 1.2 1.2 1.2 1.2 1.2 1.2 0 2 1 2 2 2 3 2 4 2
H(13B) 0.6833 0 0 0 0.1976 0 0 0 0 0 0 0 0 0 0 0 0 0 0 0 0 0 0 0 0 0 1.2 1.2 1.2 1.2 1.2 1.2 0 2 1 2 2 2 3 2 4 2
H(14C) 0.7591 0 0 0 0.1104 0 0 0 0 0 0 0 0 0 0 0 0 0 0 0 0 0 0 0 0 0 1.2 1.2 1.2 1.2 1.2 1.2 0 2 1 2 2 2 3 2 4 2
H(14D) 0.7591 0 0 0 0.1104 0 0 0 0 0 0 0 0 0 0 0 0 0 0 0 0 0 0 0 0 0 1.2 1.2 1.2 1.2 1.2 1.2 0 2 1 2 2 2 3 2 4 2
H(15C) 0.7591 0 0 0 0.1104 0 0 0 0 0 0 0 0 0 0 0 0 0 0 0 0 0 0 0 0 0 1.2 1.2 1.2 1.2 1.2 1.2 0 2 1 2 2 2 3 2 4 2
H(15D) 0.7591 0 0 0 0.1104 0 0 0 0 0 0 0 0 0 0 0 0 0 0 0 0 0 0 0 0 0 1.2 1.2 1.2 1.2 1.2 1.2 0 2 1 2 2 2 3 2 4 2
H(16C) 0.7591 0 0 0 0.1104 0 0 0 0 0 0 0 0 0 0 0 0 0 0 0 0 0 0 0 0 0 1.2 1.2 1.2 1.2 1.2 1.2 0 2 1 2 2 2 3 2 4 2
H(16D) 0.7591 0 0 0 0.1104 0 0 0 0 0 0 0 0 0 0 0 0 0 0 0 0 0 0 0 0 0 1.2 1.2 1.2 1.2 1.2 1.2 0 2 1 2 2 2 3 2 4 2
H(17C) 0.7591 0 0 0 0.1104 0 0 0 0 0 0 0 0 0 0 0 0 0 0 0 0 0 0 0 0 0 1.2 1.2 1.2 1.2 1.2 1.2 0 2 1 2 2 2 3 2 4 2
H(17D) 0.7591 0 0 0 0.1104 0 0 0 0 0 0 0 0 0 0 0 0 0 0 0 0 0 0 0 0 0 1.2 1.2 1.2 1.2 1.2 1.2 0 2 1 2 2 2 3 2 4 2
H(18C) 0.7591 0 0 0 0.1104 0 0 0 0 0 0 0 0 0 0 0 0 0 0 0 0 0 0 0 0 0 1.2 1.2 1.2 1.2 1.2 1.2 0 2 1 2 2 2 3 2 4 2
H(18D) 0.7591 0 0 0 0.1104 0 0 0 0 0 0 0 0 0 0 0 0 0 0 0 0 0 0 0 0 0 1.2 1.2 1.2 1.2 1.2 1.2 0 2 1 2 2 2 3 2 4 2

loop_
_atom_site_aniso_label
_atom_site_aniso_U_11
_atom_site_aniso_U_22
_atom_site_aniso_U_33
_atom_site_aniso_U_12
_atom_site_aniso_U_13
_atom_site_aniso_U_23
CO(1A) 0.01084(3) 0.01664(4) 0.00937(4) -0.00143(3) -0.00143(3) -0.00058(3)
CO(2A) 0.00876(3) 0.01051(3) 0.01064(3) -0.00106(2) -0.00137(3) -0.00197(3)
CO(1B) 0.01321(4) 0.01234(3) 0.01107(4) -0.00184(3) -0.00059(3) -0.00250(3)
CO(2B) 0.01230(4) 0.01277(3) 0.01228(4) -0.00103(3) -0.00142(3) -0.00306(3)
O(1A) 0.0343(4) 0.0164(3) 0.0292(4) 0.0040(3) 0.0029(3) -0.0037(3)
O(2A) 0.0222(3) 0.0418(4) 0.0157(3) -0.0073(3) 0.0053(3) -0.0089(3)
O(3A) 0.0175(3) 0.0626(6) 0.0204(4) -0.0097(4) -0.0077(3) -0.0046(4)
O(4A) 0.0357(4) 0.0196(3) 0.0268(4) -0.0066(3) -0.0012(3) -0.0128(3)
O(5A) 0.0141(3) 0.0232(3) 0.0245(3) 0.0006(2) 0.0058(2) -0.0014(3)
O(6A) 0.0214(3) 0.0177(2) 0.0196(3) -0.0010(2) -0.0067(2) 0.0038(2)
O(13A) 0.0148(2) 0.01405(17) 0.0149(2) 0.00032(16) -0.00341(18) -0.00485(16)
O(1B) 0.0289(4) 0.0290(3) 0.0330(4) 0.0052(3) -0.0070(3) -0.0207(3)
O(2B) 0.0414(5) 0.0259(4) 0.0238(4) 0.0011(4) -0.0028(4) 0.0100(3)
O(3B) 0.0210(4) 0.0417(5) 0.0354(5) -0.0147(3) -0.0008(4) -0.0167(4)
O(4B) 0.0604(6) 0.0252(4) 0.0402(5) -0.0222(4) 0.0203(5) -0.0210(4)
O(5B) 0.0241(3) 0.0356(4) 0.0218(4) 0.0038(3) -0.0096(3) 0.0020(3)
O(6B) 0.0205(3) 0.0337(4) 0.0267(4) -0.0052(3) 0.0083(3) -0.0106(3)
O(13B) 0.0269(3) 0.01411(18) 0.0161(2) 0.0064(2) -0.0062(2) -0.00541(18)
C(1A) 0.0187(2) 0.01629(19) 0.0166(2) 0.00237(17) -0.00001(18) 0.00064(17)
C(2A) 0.0157(2) 0.0253(2) 0.0113(2) -0.00467(17) 0.00007(17) -0.00299(18)
C(3A) 0.0141(2) 0.0356(3) 0.0129(2) -0.0045(2) -0.00377(18) -0.0000(2)
C(4A) 0.0178(2) 0.01416(16) 0.0160(2) -0.00283(15) -0.00195(17) -0.00508(16)
C(5A) 0.01098(17) 0.01475(16) 0.0158(2) -0.00052(14) 0.00032(16) -0.00133(15)
C(6A) 0.01252(17) 0.01351(15) 0.0142(2) -0.00146(13) -0.00313(15) -0.00011(15)
C(11A) 0.01311(17) 0.01394(15) 0.01423(19) -0.00211(13) -0.00162(15) -0.00522(14)
C(12A) 0.00970(15) 0.01253(14) 0.01052(17) -0.00146(12) -0.00100(13) -0.00209(13)
C(13A) 0.00936(15) 0.01129(13) 0.01027(16) -0.00065(11) -0.00195(13) -0.00130(12)
C(14A) 0.01187(17) 0.01405(15) 0.01335(19) -0.00074(13) -0.00174(15) 0.00113(14)
C(15A) 0.01422(19) 0.0230(2) 0.0132(2) -0.00245(17) -0.00084(17) 0.00265(17)
C(16A) 0.0133(2) 0.0233(2) 0.0184(2) -0.00569(17) 0.00033(18) 0.00013(19)
C(17A) 0.00973(17) 0.0232(2) 0.0160(2) -0.00138(15) -0.00194(16) -0.00268(18)
C(18A) 0.01010(16) 0.01954(18) 0.01225(18) -0.00177(14) -0.00272(14) -0.00236(15)
C(1B) 0.0164(2) 0.01947(19) 0.0173(2) 0.00077(16) -0.00276(17) -0.00839(18)
C(2B) 0.0240(3) 0.0185(2) 0.0154(2) -0.00200(19) 0.0000(2) 0.00223(19)
C(3B) 0.0173(2) 0.0236(2) 0.0191(2) -0.00800(18) 0.00031(19) -0.00761(19)
C(4B) 0.0274(3) 0.0188(2) 0.0223(3) -0.0100(2) 0.0058(2) -0.0097(2)
C(5B) 0.0161(2) 0.0240(2) 0.0162(2) 0.00059(18) -0.00398(18) -0.00170(19)
C(6B) 0.0146(2) 0.01996(19) 0.0178(2) -0.00223(16) 0.00142(19) -0.00490(18)
C(11B) 0.01601(18) 0.01076(14) 0.01466(19) 0.00024(13) -0.00166(15) -0.00435(14)
C(12B) 0.01364(17) 0.01111(14) 0.01149(17) 0.00061(13) -0.00200(14) -0.00239(13)
C(13B) 0.01463(18) 0.01246(14) 0.01076(18) 0.00091(13) -0.00165(15) -0.00302(13)
C(14B) 0.0163(2) 0.0219(2) 0.0128(2) -0.00122(17) 0.00017(17) -0.00106(17)
C(15B) 0.0231(3) 0.0262(2) 0.0126(2) -0.0029(2) -0.00129(19) 0.00108(19)
C(16B) 0.0278(3) 0.0327(3) 0.0119(2) -0.0022(2) -0.0044(2) -0.0053(2)
C(17B) 0.0209(2) 0.0305(3) 0.0151(2) -0.0021(2) -0.0068(2) -0.0034(2)
C(18B) 0.0183(2) 0.0229(2) 0.0156(2) -0.00391(18) -0.00447(18) -0.00254(18)

loop_
_atom_site_label
_atom_site_fract_x
_atom_site_fract_y
_atom_site_fract_z
_atom_site_occupancy
_atom_site_symmetry_multiplicity
_atom_site_U_iso_or_equiv
CO(1A) 0.851281(11) 0.087961(10) 0.348205(6) 1 2 0.013
CO(2A) 0.700623(10) 0.186045(8) 0.242367(6) 1 2 0.010
CO(1B) 0.227254(11) 0.544808(9) 0.374614(6) 1 2 0.012
CO(2B) 0.481910(11) 0.604242(9) 0.313834(6) 1 2 0.013
O(1A) 0.88480(12) -0.18720(9) 0.32770(7) 1 2 0.029
O(2A) 0.62332(11) 0.08522(12) 0.49477(6) 1 2 0.027
O(3A) 1.10093(11) 0.10552(16) 0.42317(7) 1 2 0.034
O(4A) 0.70950(12) -0.04298(8) 0.17072(6) 1 2 0.026
O(5A) 0.41648(9) 0.17155(8) 0.35586(6) 1 2 0.023
O(6A) 0.62132(9) 0.41866(7) 0.11347(5) 1 2 0.021
O(13A) 1.04582(7) 0.08970(6) 0.13582(4) 1 2 0.014
O(1B) 0.14002(11) 0.76780(10) 0.45232(7) 1 2 0.028
O(2B) 0.28988(15) 0.30179(11) 0.50527(7) 1 2 0.035
O(3B) -0.07054(12) 0.48869(12) 0.36685(8) 1 2 0.031
O(4B) 0.47202(19) 0.87435(12) 0.34056(9) 1 2 0.042
O(5B) 0.61725(11) 0.40760(11) 0.44310(7) 1 2 0.029
O(6B) 0.73898(11) 0.62700(10) 0.18231(7) 1 2 0.028
O(13B) 0.20265(9) 0.85481(6) 0.21733(4) 1 2 0.019
C(1A) 0.87223(7) -0.08165(6) 0.33731(4) 1 2 0.019
C(2A) 0.71043(7) 0.08421(6) 0.43905(4) 1 2 0.018
C(3A) 1.00592(7) 0.09596(7) 0.39352(4) 1 2 0.022
C(4A) 0.70714(6) 0.04558(5) 0.19748(4) 1 2 0.016
C(5A) 0.52550(6) 0.17693(5) 0.31190(4) 1 2 0.015
C(6A) 0.65342(5) 0.32692(5) 0.16271(3) 1 2 0.014
C(11A) 0.83334(5) 0.27440(5) 0.28284(3) 1 2 0.013
C(12A) 0.91191(5) 0.19895(4) 0.23591(3) 1 2 0.011
C(13A) 1.04351(5) 0.19949(4) 0.16958(3) 1 2 0.011
C(14A) 1.03283(5) 0.32853(5) 0.10027(3) 1 2 0.014
C(15A) 1.17072(6) 0.34203(6) 0.03431(4) 1 2 0.019
C(16A) 1.30971(6) 0.33699(6) 0.06931(4) 1 2 0.020
C(17A) 1.32201(6) 0.20756(6) 0.13708(4) 1 2 0.017
C(18A) 1.18505(5) 0.19400(5) 0.20364(3) 1 2 0.014
C(1B) 0.17414(6) 0.68143(6) 0.42274(4) 1 2 0.017
C(2B) 0.26465(7) 0.39553(6) 0.45599(4) 1 2 0.021
C(3B) 0.04655(7) 0.50954(6) 0.36839(4) 1 2 0.020
C(4B) 0.47750(8) 0.76953(7) 0.33181(4) 1 2 0.023
C(5B) 0.56745(7) 0.48504(6) 0.39274(4) 1 2 0.020
C(6B) 0.63834(7) 0.61968(6) 0.23251(4) 1 2 0.018
C(11B) 0.35605(6) 0.49912(5) 0.28058(3) 1 2 0.014
C(12B) 0.31087(5) 0.62993(4) 0.25969(3) 1 2 0.012
C(13B) 0.25414(6) 0.73434(5) 0.19192(3) 1 2 0.013
C(14B) 0.37813(6) 0.77271(6) 0.11860(4) 1 2 0.018
C(15B) 0.32278(8) 0.86491(7) 0.04352(4) 1 2 0.022
C(16B) 0.20122(9) 0.80175(8) 0.02198(4) 1 2 0.024
C(17B) 0.07418(7) 0.77213(7) 0.09355(4) 1 2 0.022
C(18B) 0.12671(7) 0.67945(6) 0.16925(4) 1 2 0.019
H(11A) 0.830864 0.372797 0.292345 1 2 0.017
H(13A) 1.098102 0.012467 0.166493 1 2 0.022
H(14A) 0.937121 0.327279 0.073408 1 2 0.016
H(14B) 1.017028 0.416062 0.124717 1 2 0.016
H(15A) 1.180051 0.260568 0.00512 1 2 0.021
H(15B) 1.160855 0.437393 -0.011804 1 2 0.021
H(16A) 1.406196 0.341035 0.021412 1 2 0.023
H(16B) 1.306017 0.424126 0.093095 1 2 0.023
H(17A) 1.418893 0.20788 0.163197 1 2 0.020
H(17B) 1.336395 0.120998 0.11182 1 2 0.020
H(18A) 1.177109 0.27529 0.232844 1 2 0.017
H(18B) 1.195852 0.098577 0.249567 1 2 0.017
H(11B) 0.379886 0.410741 0.258351 1 2 0.021
H(13B) 0.138696 0.831266 0.269583 1 2 0.029
H(14C) 0.432719 0.681065 0.104276 1 2 0.021
H(14D) 0.459357 0.82359 0.134424 1 2 0.021
H(15C) 0.280369 0.961734 0.054994 1 2 0.025
H(15D) 0.414095 0.883181 -0.007698 1 2 0.025
H(16C) 0.161965 0.870848 -0.030602 1 2 0.030
H(16D) 0.245609 0.70854 0.006134 1 2 0.030
H(17C) -0.009863 0.724202 0.077949 1 2 0.027
H(17D) 0.024882 0.866566 0.106128 1 2 0.027
H(18C) 0.162568 0.580794 0.158773 1 2 0.023
H(18D) 0.034701 0.666197 0.220142 1 2 0.023

loop_
_geom_angle_atom_site_label_1
_geom_angle_atom_site_label_2
_geom_angle_atom_site_label_3
_geom_angle
_geom_angle_site_symmetry_1
_geom_angle_site_symmetry_2
_geom_angle_site_symmetry_3
_geom_angle_publ_flag
CO(2A) CO(1A) C(1A) 96.95(2) 1_555 1_555 1_555 yes
CO(2A) CO(1A) C(2A) 99.836(19) 1_555 1_555 1_555 yes
CO(2A) CO(1A) C(3A) 149.56(2) 1_555 1_555 1_555 yes
CO(2A) CO(1A) C(11A) 51.282(15) 1_555 1_555 1_555 yes
CO(2A) CO(1A) C(12A) 51.101(13) 1_555 1_555 1_555 yes
C(1A) CO(1A) C(2A) 105.59(3) 1_555 1_555 1_555 yes
C(1A) CO(1A) C(3A) 103.25(3) 1_555 1_555 1_555 yes
C(1A) CO(1A) C(11A) 140.14(3) 1_555 1_555 1_555 yes
C(1A) CO(1A) C(12A) 103.17(2) 1_555 1_555 1_555 yes
C(2A) CO(1A) C(3A) 96.41(3) 1_555 1_555 1_555 yes
C(2A) CO(1A) C(11A) 103.51(2) 1_555 1_555 1_555 yes
C(2A) CO(1A) C(12A) 141.34(2) 1_555 1_555 1_555 yes
C(3A) CO(1A) C(11A) 99.92(3) 1_555 1_555 1_555 yes
C(3A) CO(1A) C(12A) 101.58(2) 1_555 1_555 1_555 yes
C(11A) CO(1A) C(12A) 39.922(19) 1_555 1_555 1_555 yes
CO(1A) CO(2A) C(4A) 101.243(18) 1_555 1_555 1_555 yes
CO(1A) CO(2A) C(5A) 95.461(18) 1_555 1_555 1_555 yes
CO(1A) CO(2A) C(6A) 148.763(17) 1_555 1_555 1_555 yes
CO(1A) CO(2A) C(11A) 50.829(15) 1_555 1_555 1_555 yes
CO(1A) CO(2A) C(12A) 51.589(14) 1_555 1_555 1_555 yes
C(4A) CO(2A) C(5A) 104.54(2) 1_555 1_555 1_555 yes
C(4A) CO(2A) C(6A) 101.81(2) 1_555 1_555 1_555 yes
C(4A) CO(2A) C(11A) 138.91(2) 1_555 1_555 1_555 yes
C(4A) CO(2A) C(12A) 100.10(2) 1_555 1_555 1_555 yes
C(5A) CO(2A) C(6A) 98.83(2) 1_555 1_555 1_555 yes
C(5A) CO(2A) C(11A) 107.34(2) 1_555 1_555 1_555 yes
C(5A) CO(2A) C(12A) 142.35(2) 1_555 1_555 1_555 yes
C(6A) CO(2A) C(11A) 98.23(2) 1_555 1_555 1_555 yes
C(6A) CO(2A) C(12A) 103.50(2) 1_555 1_555 1_555 yes
C(11A) CO(2A) C(12A) 39.939(19) 1_555 1_555 1_555 yes
CO(2B) CO(1B) C(1B) 97.574(19) 1_555 1_555 1_555 yes
CO(2B) CO(1B) C(2B) 99.25(2) 1_555 1_555 1_555 yes
CO(2B) CO(1B) C(3B) 152.45(2) 1_555 1_555 1_555 yes
CO(2B) CO(1B) C(11B) 51.021(16) 1_555 1_555 1_555 yes
CO(2B) CO(1B) C(12B) 51.095(15) 1_555 1_555 1_555 yes
C(1B) CO(1B) C(2B) 105.66(3) 1_555 1_555 1_555 yes
C(1B) CO(1B) C(3B) 97.99(3) 1_555 1_555 1_555 yes
C(1B) CO(1B) C(11B) 142.10(2) 1_555 1_555 1_555 yes
C(1B) CO(1B) C(12B) 106.19(2) 1_555 1_555 1_555 yes
C(2B) CO(1B) C(3B) 98.24(3) 1_555 1_555 1_555 yes
C(2B) CO(1B) C(11B) 100.67(2) 1_555 1_555 1_555 yes
C(2B) CO(1B) C(12B) 138.77(2) 1_555 1_555 1_555 yes
C(3B) CO(1B) C(11B) 104.74(3) 1_555 1_555 1_555 yes
C(3B) CO(1B) C(12B) 102.52(3) 1_555 1_555 1_555 yes
C(11B) CO(1B) C(12B) 39.634(18) 1_555 1_555 1_555 yes
CO(1B) CO(2B) C(4B) 100.39(2) 1_555 1_555 1_555 yes
CO(1B) CO(2B) C(5B) 96.10(2) 1_555 1_555 1_555 yes
CO(1B) CO(2B) C(6B) 151.71(2) 1_555 1_555 1_555 yes
CO(1B) CO(2B) C(11B) 51.200(15) 1_555 1_555 1_555 yes
CO(1B) CO(2B) C(12B) 51.719(15) 1_555 1_555 1_555 yes
C(4B) CO(2B) C(5B) 106.59(3) 1_555 1_555 1_555 yes
C(4B) CO(2B) C(6B) 98.85(3) 1_555 1_555 1_555 yes
C(4B) CO(2B) C(11B) 138.84(3) 1_555 1_555 1_555 yes
C(4B) CO(2B) C(12B) 100.24(3) 1_555 1_555 1_555 yes
C(5B) CO(2B) C(6B) 98.06(3) 1_555 1_555 1_555 yes
C(5B) CO(2B) C(11B) 105.69(3) 1_555 1_555 1_555 yes
C(5B) CO(2B) C(12B) 141.63(3) 1_555 1_555 1_555 yes
C(6B) CO(2B) C(11B) 101.20(3) 1_555 1_555 1_555 yes
C(6B) CO(2B) C(12B) 104.43(3) 1_555 1_555 1_555 yes
C(11B) CO(2B) C(12B) 39.870(18) 1_555 1_555 1_555 yes
C(13A) O(13A) H(13A) 108.78(5) 1_555 1_555 1_555 yes
C(13B) O(13B) H(13B) 109.33(6) 1_555 1_555 1_555 yes
C(12A) C(11A) H(11A) 139.93(5) 1_555 1_555 1_555 yes
C(11A) C(12A) C(13A) 142.67(4) 1_555 1_555 1_555 yes
O(13A) C(13A) C(12A) 110.78(4) 1_555 1_555 1_555 yes
O(13A) C(13A) C(14A) 106.49(4) 1_555 1_555 1_555 yes
O(13A) C(13A) C(18A) 110.83(4) 1_555 1_555 1_555 yes
C(12A) C(13A) C(14A) 109.32(4) 1_555 1_555 1_555 yes
C(12A) C(13A) C(18A) 109.46(4) 1_555 1_555 1_555 yes
C(14A) C(13A) C(18A) 109.91(4) 1_555 1_555 1_555 yes
C(13A) C(14A) C(15A) 111.98(4) 1_555 1_555 1_555 yes
C(13A) C(14A) H(14A) 109.22(4) 1_555 1_555 1_555 yes
C(13A) C(14A) H(14B) 109.30(4) 1_555 1_555 1_555 yes
C(15A) C(14A) H(14A) 109.17(5) 1_555 1_555 1_555 yes
C(15A) C(14A) H(14B) 109.23(4) 1_555 1_555 1_555 yes
H(14A) C(14A) H(14B) 107.85(4) 1_555 1_555 1_555 yes
C(14A) C(15A) C(16A) 111.52(5) 1_555 1_555 1_555 yes
C(14A) C(15A) H(15A) 109.39(5) 1_555 1_555 1_555 yes
C(14A) C(15A) H(15B) 109.41(4) 1_555 1_555 1_555 yes
C(16A) C(15A) H(15A) 109.28(5) 1_555 1_555 1_555 yes
C(16A) C(15A) H(15B) 109.21(5) 1_555 1_555 1_555 yes
H(15A) C(15A) H(15B) 107.95(5) 1_555 1_555 1_555 yes
C(15A) C(16A) C(17A) 110.27(5) 1_555 1_555 1_555 yes
C(15A) C(16A) H(16A) 109.57(6) 1_555 1_555 1_555 yes
C(15A) C(16A) H(16B) 109.61(5) 1_555 1_555 1_555 yes
C(17A) C(16A) H(16A) 109.58(5) 1_555 1_555 1_555 yes
C(17A) C(16A) H(16B) 109.61(6) 1_555 1_555 1_555 yes
H(16A) C(16A) H(16B) 108.17(5) 1_555 1_555 1_555 yes
C(16A) C(17A) C(18A) 111.39(4) 1_555 1_555 1_555 yes
C(16A) C(17A) H(17A) 109.25(5) 1_555 1_555 1_555 yes
C(16A) C(17A) H(17B) 109.32(5) 1_555 1_555 1_555 yes
C(18A) C(17A) H(17A) 109.46(5) 1_555 1_555 1_555 yes
C(18A) C(17A) H(17B) 109.41(5) 1_555 1_555 1_555 yes
H(17A) C(17A) H(17B) 107.95(4) 1_555 1_555 1_555 yes
C(13A) C(18A) C(17A) 111.83(4) 1_555 1_555 1_555 yes
C(13A) C(18A) H(18A) 109.29(4) 1_555 1_555 1_555 yes
C(13A) C(18A) H(18B) 109.32(4) 1_555 1_555 1_555 yes
C(17A) C(18A) H(18A) 109.20(4) 1_555 1_555 1_555 yes
C(17A) C(18A) H(18B) 109.24(4) 1_555 1_555 1_555 yes
H(18A) C(18A) H(18B) 107.88(5) 1_555 1_555 1_555 yes
C(12B) C(11B) H(11B) 142.91(5) 1_555 1_555 1_555 yes
C(11B) C(12B) C(13B) 140.79(5) 1_555 1_555 1_555 yes
O(13B) C(13B) C(12B) 109.57(5) 1_555 1_555 1_555 yes
O(13B) C(13B) C(14B) 107.11(5) 1_555 1_555 1_555 yes
O(13B) C(13B) C(18B) 109.66(5) 1_555 1_555 1_555 yes
C(12B) C(13B) C(14B) 110.27(4) 1_555 1_555 1_555 yes
C(12B) C(13B) C(18B) 109.25(4) 1_555 1_555 1_555 yes
C(14B) C(13B) C(18B) 110.95(5) 1_555 1_555 1_555 yes
C(13B) C(14B) C(15B) 112.67(5) 1_555 1_555 1_555 yes
C(13B) C(14B) H(14C) 109.09(5) 1_555 1_555 1_555 yes
C(13B) C(14B) H(14D) 108.97(5) 1_555 1_555 1_555 yes
C(15B) C(14B) H(14C) 109.13(5) 1_555 1_555 1_555 yes
C(15B) C(14B) H(14D) 109.10(5) 1_555 1_555 1_555 yes
H(14C) C(14B) H(14D) 107.76(5) 1_555 1_555 1_555 yes
C(14B) C(15B) C(16B) 111.14(5) 1_555 1_555 1_555 yes
C(14B) C(15B) H(15C) 109.47(6) 1_555 1_555 1_555 yes
C(14B) C(15B) H(15D) 109.45(5) 1_555 1_555 1_555 yes
C(16B) C(15B) H(15C) 109.34(6) 1_555 1_555 1_555 yes
C(16B) C(15B) H(15D) 109.35(6) 1_555 1_555 1_555 yes
H(15C) C(15B) H(15D) 108.04(6) 1_555 1_555 1_555 yes
C(15B) C(16B) C(17B) 110.19(6) 1_555 1_555 1_555 yes
C(15B) C(16B) H(16C) 109.44(6) 1_555 1_555 1_555 yes
C(15B) C(16B) H(16D) 109.45(6) 1_555 1_555 1_555 yes
C(17B) C(16B) H(16C) 109.78(6) 1_555 1_555 1_555 yes
C(17B) C(16B) H(16D) 109.78(6) 1_555 1_555 1_555 yes
H(16C) C(16B) H(16D) 108.18(6) 1_555 1_555 1_555 yes
C(16B) C(17B) C(18B) 111.09(5) 1_555 1_555 1_555 yes
C(16B) C(17B) H(17C) 109.28(6) 1_555 1_555 1_555 yes
C(16B) C(17B) H(17D) 109.42(6) 1_555 1_555 1_555 yes
C(18B) C(17B) H(17C) 109.42(6) 1_555 1_555 1_555 yes
C(18B) C(17B) H(17D) 109.50(6) 1_555 1_555 1_555 yes
H(17C) C(17B) H(17D) 108.06(6) 1_555 1_555 1_555 yes
C(13B) C(18B) C(17B) 112.97(5) 1_555 1_555 1_555 yes
C(13B) C(18B) H(18C) 108.91(5) 1_555 1_555 1_555 yes
C(13B) C(18B) H(18D) 108.93(5) 1_555 1_555 1_555 yes
C(17B) C(18B) H(18C) 108.95(5) 1_555 1_555 1_555 yes
C(17B) C(18B) H(18D) 109.02(5) 1_555 1_555 1_555 yes
H(18C) C(18B) H(18D) 107.95(5) 1_555 1_555 1_555 yes

loop_
_geom_bond_atom_site_label_1
_geom_bond_atom_site_label_2
_geom_bond_distance
_geom_bond_site_symmetry_1
_geom_bond_site_symmetry_2
_geom_bond_publ_flag
CO(1A) CO(2A) 2.46482(13) 1_555 1_555 yes
CO(1A) C(1A) 1.8069(7) 1_555 1_555 yes
CO(1A) C(2A) 1.8363(6) 1_555 1_555 yes
CO(1A) C(3A) 1.8003(7) 1_555 1_555 yes
CO(1A) C(11A) 1.9544(5) 1_555 1_555 yes
CO(1A) C(12A) 1.9797(5) 1_555 1_555 yes
CO(2A) C(4A) 1.8316(6) 1_555 1_555 yes
CO(2A) C(5A) 1.8191(6) 1_555 1_555 yes
CO(2A) C(6A) 1.7911(5) 1_555 1_555 yes
CO(2A) C(11A) 1.9669(5) 1_555 1_555 yes
CO(2A) C(12A) 1.9663(5) 1_555 1_555 yes
CO(1B) CO(2B) 2.46660(14) 1_555 1_555 yes
CO(1B) C(1B) 1.8172(6) 1_555 1_555 yes
CO(1B) C(2B) 1.8343(6) 1_555 1_555 yes
CO(1B) C(3B) 1.7954(7) 1_555 1_555 yes
CO(1B) C(11B) 1.9669(5) 1_555 1_555 yes
CO(1B) C(12B) 1.9857(5) 1_555 1_555 yes
CO(2B) C(4B) 1.8240(6) 1_555 1_555 yes
CO(2B) C(5B) 1.8192(6) 1_555 1_555 yes
CO(2B) C(6B) 1.8031(7) 1_555 1_555 yes
CO(2B) C(11B) 1.9620(5) 1_555 1_555 yes
CO(2B) C(12B) 1.9685(5) 1_555 1_555 yes
O(1A) C(1A) 1.1434(10) 1_555 1_555 yes
O(2A) C(2A) 1.1352(10) 1_555 1_555 yes
O(3A) C(3A) 1.1399(11) 1_555 1_555 yes
O(4A) C(4A) 1.1399(9) 1_555 1_555 yes
O(5A) C(5A) 1.1381(9) 1_555 1_555 yes
O(6A) C(6A) 1.1434(8) 1_555 1_555 yes
O(13A) C(13A) 1.4208(7) 1_555 1_555 yes
O(13A) H(13A) 0.9670(6) 1_555 1_555 yes
O(1B) C(1B) 1.1402(9) 1_555 1_555 yes
O(2B) C(2B) 1.1380(10) 1_555 1_555 yes
O(3B) C(3B) 1.1440(11) 1_555 1_555 yes
O(4B) C(4B) 1.1345(10) 1_555 1_555 yes
O(5B) C(5B) 1.1449(10) 1_555 1_555 yes
O(6B) C(6B) 1.1393(10) 1_555 1_555 yes
O(13B) C(13B) 1.4404(7) 1_555 1_555 yes
O(13B) H(13B) 0.9670(8) 1_555 1_555 yes
C(11A) C(12A) 1.3433(7) 1_555 1_555 yes
C(11A) H(11A) 1.0770(5) 1_555 1_555 yes
C(12A) C(13A) 1.5049(6) 1_555 1_555 yes
C(13A) C(14A) 1.5383(6) 1_555 1_555 yes
C(13A) C(18A) 1.5422(6) 1_555 1_555 yes
C(14A) C(15A) 1.5315(7) 1_555 1_555 yes
C(14A) H(14A) 1.0920(5) 1_555 1_555 yes
C(14A) H(14B) 1.0920(5) 1_555 1_555 yes
C(15A) C(16A) 1.5302(8) 1_555 1_555 yes
C(15A) H(15A) 1.0920(7) 1_555 1_555 yes
C(15A) H(15B) 1.0920(5) 1_555 1_555 yes
C(16A) C(17A) 1.5280(8) 1_555 1_555 yes
C(16A) H(16A) 1.0920(6) 1_555 1_555 yes
C(16A) H(16B) 1.0920(7) 1_555 1_555 yes
C(17A) C(18A) 1.5314(7) 1_555 1_555 yes
C(17A) H(17A) 1.0920(5) 1_555 1_555 yes
C(17A) H(17B) 1.0920(6) 1_555 1_555 yes
C(18A) H(18A) 1.0920(5) 1_555 1_555 yes
C(18A) H(18B) 1.0920(5) 1_555 1_555 yes
C(11B) C(12B) 1.3401(6) 1_555 1_555 yes
C(11B) H(11B) 1.0770(5) 1_555 1_555 yes
C(12B) C(13B) 1.4983(7) 1_555 1_555 yes
C(13B) C(14B) 1.5335(8) 1_555 1_555 yes
C(13B) C(18B) 1.5407(8) 1_555 1_555 yes
C(14B) C(15B) 1.5323(8) 1_555 1_555 yes
C(14B) H(14C) 1.0920(6) 1_555 1_555 yes
C(14B) H(14D) 1.0920(6) 1_555 1_555 yes
C(15B) C(16B) 1.5319(10) 1_555 1_555 yes
C(15B) H(15C) 1.0920(7) 1_555 1_555 yes
C(15B) H(15D) 1.0920(6) 1_555 1_555 yes
C(16B) C(17B) 1.5247(10) 1_555 1_555 yes
C(16B) H(16C) 1.0920(7) 1_555 1_555 yes
C(16B) H(16D) 1.0920(7) 1_555 1_555 yes
C(17B) C(18B) 1.5309(8) 1_555 1_555 yes
C(17B) H(17C) 1.0920(7) 1_555 1_555 yes
C(17B) H(17D) 1.0920(7) 1_555 1_555 yes
C(18B) H(18C) 1.0920(6) 1_555 1_555 yes
C(18B) H(18D) 1.0920(6) 1_555 1_555 yes
